data_7223695
loop_
_publ_author_name
'Milius, W.'

_publ_section_title
;
 Refinement of the crystal structures of Cu Te2 Br and Cu Te2 I
;
_journal_name_full
;
Zeitschrift fuer Naturforschung, Teil B. Anorganische Chemie, Organische 
Chemie (42,1987-)
;
_journal_page_first 990
_journal_page_last 992
_journal_volume 44
_journal_year 1989
_chemical_formula_sum 'Cu I Te2'
_chemical_name_systematic 'Cu Te2 I'
_space_group_IT_number 14
_symmetry_space_group_name_Hall '-P 2ybc'
_symmetry_space_group_name_H-M 'P 1 21/c 1'
_cell_angle_alpha 90
_cell_angle_beta 135.1
_cell_angle_gamma 90
_cell_formula_units_Z 4
_cell_length_a 8.665
_cell_length_b 4.914
_cell_length_c 16.496
_cell_volume 495.802
_citation_journal_id_ASTM ZNBSEN
_cod_data_source_file Milius_ZNBSEN_1989_1970.cif
_cod_data_source_block Cu1I1Te2
_cod_original_cell_volume 495.8017
_cod_original_formula_sum 'Cu1 I1 Te2'
_cod_database_code 7223695

loop_
_symmetry_equiv_pos_as_xyz
x,y,z
-x,y+1/2,-z+1/2
-x,-y,-z
x,-y-1/2,z-1/2

loop_
_atom_site_label
_atom_site_type_symbol
_atom_site_fract_x
_atom_site_fract_y
_atom_site_fract_z
_atom_site_occupancy
_atom_site_U_iso_or_equiv
Te1 Te 0.9913 0.4971 0.3535 1 0.0
I1 I-1 0.6896 0.8887 0.3929 1 0.0
Te2 Te 0.2842 0.2776 0.3543 1 0.0
Cu1 Cu+1 0.6857 0.1341 0.2489 1 0.0
